data_4347999
loop_
_publ_author_name
'Huang, Shiliang'
'Su, Jie'
'Christensen, Kirsten'
'Inge, A. Ken'
'Liang, Jie'
'Zou, Xiaodong'
'Sun, Junliang'

_publ_section_title
;
 SU-79: a novel germanate with 3D 10- and 11-ring channels templated by a
 square-planar nickel complex
;
_journal_issue 3
_journal_name_full 'Inorg. Chem. Front.'
_journal_page_first 278
_journal_paper_doi 10.1039/C3QI00088E
_journal_volume 1
_journal_year 2014
_chemical_formula_sum 'C14 H54 Ge25 N12.25 Ni2 O60'
_chemical_formula_weight 3286.36
_space_group_IT_number 15
_space_group_name_Hall '-C 2yc'
_space_group_name_H-M_alt 'C 1 2/c 1'
_symmetry_cell_setting monoclinic
_symmetry_space_group_name_H-M 'C 1 2/c 1'
_atom_sites_solution_hydrogens geom
_atom_sites_solution_primary direct
_atom_sites_solution_secondary difmap
_audit_creation_method SHELXL-97
_cell_angle_alpha 90.00
_cell_angle_beta 106.765(3)
_cell_angle_gamma 90.00
_cell_formula_units_Z 4
_cell_length_a 37.7974(11)
_cell_length_b 10.4874(2)
_cell_length_c 20.9666(4)
_cell_measurement_reflns_used 8925
_cell_measurement_temperature 150(2)
_cell_measurement_theta_max 25.5032
_cell_measurement_theta_min 1.6644
_cell_volume 7957.8(3)
_computing_structure_refinement 'SHELXL-97 (Sheldrick, 1997)'
_computing_structure_solution 'SHELXS-97 (Sheldrick, 1997)'
_diffrn_ambient_temperature 150(2)
_diffrn_measured_fraction_theta_full 0.986
_diffrn_measured_fraction_theta_max 0.977
_diffrn_radiation_monochromator synchrotron
_diffrn_radiation_source synchrotron
_diffrn_radiation_type synchrotron
_diffrn_radiation_wavelength 0.6889
_diffrn_reflns_av_R_equivalents 0.0449
_diffrn_reflns_av_sigmaI/netI 0.0289
_diffrn_reflns_limit_h_max 46
_diffrn_reflns_limit_h_min -47
_diffrn_reflns_limit_k_max 13
_diffrn_reflns_limit_k_min -13
_diffrn_reflns_limit_l_max 26
_diffrn_reflns_limit_l_min -26
_diffrn_reflns_number 35737
_diffrn_reflns_theta_full 25.00
_diffrn_reflns_theta_max 26.41
_diffrn_reflns_theta_min 2.19
_exptl_absorpt_coefficient_mu 9.853
_exptl_absorpt_correction_T_max 1.00000
_exptl_absorpt_correction_T_min 0.77006
_exptl_absorpt_correction_type multi-scan
_exptl_crystal_colour yellow
_exptl_crystal_density_diffrn 2.743
_exptl_crystal_density_method 'not measured'
_exptl_crystal_description plate-like
_exptl_crystal_F_000 6239
_exptl_crystal_size_max 0.05
_exptl_crystal_size_mid 0.05
_exptl_crystal_size_min 0.01
_refine_diff_density_max 2.802
_refine_diff_density_min -2.569
_refine_diff_density_rms 0.305
_refine_ls_extinction_method none
_refine_ls_goodness_of_fit_ref 1.033
_refine_ls_hydrogen_treatment mixed
_refine_ls_matrix_type full
_refine_ls_number_parameters 496
_refine_ls_number_reflns 7998
_refine_ls_number_restraints 35
_refine_ls_restrained_S_all 1.034
_refine_ls_R_factor_all 0.0633
_refine_ls_R_factor_gt 0.0599
_refine_ls_shift/su_max 0.002
_refine_ls_shift/su_mean 0.000
_refine_ls_structure_factor_coef Fsqd
_refine_ls_weighting_details 'calc w=1/[\s^2^(Fo^2^)+(0.0892P)^2^+365.6306P] where P=(Fo^2^+2Fc^2^)/3'
_refine_ls_weighting_scheme calc
_refine_ls_wR_factor_gt 0.1750
_refine_ls_wR_factor_ref 0.1784
_reflns_number_gt 7414
_reflns_number_total 7998
_reflns_threshold_expression >2sigma(I)
_cod_data_source_file c3qi00088e2.cif
_cod_data_source_block 3
_cod_original_sg_symbol_H-M C2/c
_cod_database_code 4347999

loop_
_symmetry_equiv_pos_as_xyz
'x, y, z'
'-x, y, -z+1/2'
'x+1/2, y+1/2, z'
'-x+1/2, y+1/2, -z+1/2'
'-x, -y, -z'
'x, -y, z-1/2'
'-x+1/2, -y+1/2, -z'
'x+1/2, -y+1/2, z-1/2'

loop_
_atom_site_label
_atom_site_type_symbol
_atom_site_fract_x
_atom_site_fract_y
_atom_site_fract_z
_atom_site_U_iso_or_equiv
_atom_site_adp_type
_atom_site_occupancy
_atom_site_symmetry_multiplicity
_atom_site_calc_flag
_atom_site_refinement_flags
_atom_site_disorder_group
Ge1 Ge 0.07716(2) 0.59776(8) 0.24119(4) 0.00735(18) Uani 0.9281(11) 1 d P 1
Ge2 Ge 0.07720(2) 0.39788(8) 0.33923(4) 0.00754(19) Uani 0.9281(11) 1 d P 1
Ge3 Ge 0.13612(2) 0.39497(8) 0.27014(4) 0.00858(19) Uani 0.9281(11) 1 d P 1
Ge4 Ge 0.13728(2) 0.59512(8) 0.37152(4) 0.00796(19) Uani 0.9281(11) 1 d P 1
Ge5 Ge 0.0000 0.49742(12) 0.2500 0.0112(3) Uani 0.9281(11) 2 d SP 1
Ge6 Ge 0.11808(3) 0.53918(9) 0.13889(4) 0.0105(2) Uani 0.9281(11) 1 d P 1
Ge7 Ge 0.11846(3) 0.84416(8) 0.29421(5) 0.0104(2) Uani 0.9281(11) 1 d P 1
Ge8 Ge 0.11824(3) 0.45388(9) 0.48482(4) 0.0111(2) Uani 0.9281(11) 1 d P 1
Ge9 Ge 0.11870(3) 0.14864(8) 0.33313(4) 0.0105(2) Uani 0.9281(11) 1 d P 1
Ge10 Ge 0.20752(3) 0.54291(9) 0.33073(5) 0.0113(2) Uani 0.8817(10) 1 d P 1
GA10 Ge 0.2071(5) 0.4518(18) 0.3861(9) 0.0113(2) Uani 0.0464(1) 1 d P 1
Ge11 Ge 0.17602(3) 0.75220(9) 0.21680(5) 0.0129(2) Uani 0.9281(11) 1 d P 1
Ge12 Ge 0.22204(3) 0.86647(9) 0.11982(5) 0.0152(2) Uani 0.9281(11) 1 d P 1
Ge13 Ge 0.17463(3) 0.22908(10) 0.47546(5) 0.0172(2) Uani 0.9281(11) 1 d P 1
Ni14 Ni 0.18004(6) 1.2170(2) 0.08993(13) 0.0600(6) Uani 0.9281(11) 1 d P 1
O1 O 0.08252(16) 0.4131(6) 0.2508(3) 0.0106(9) Uani 0.9281(11) 1 d P 1
O2 O 0.08302(16) 0.5805(6) 0.3360(3) 0.0106(9) Uani 0.9281(11) 1 d P 1
O3 O 0.13274(17) 0.5832(6) 0.2737(3) 0.0118(14) Uani 0.9281(11) 1 d P 1
O4 O 0.13210(17) 0.4095(6) 0.3606(3) 0.0111(13) Uani 0.9281(11) 1 d P 1
O5 O 0.02674(17) 0.5959(6) 0.2155(3) 0.0136(14) Uani 0.9281(11) 1 d P 1
O6 O 0.02683(17) 0.3993(6) 0.3125(3) 0.0136(14) Uani 0.9281(11) 1 d P 1
O7 O 0.07834(17) 0.5941(6) 0.1539(3) 0.0126(14) Uani 0.9281(11) 1 d P 1
O8 O 0.13300(19) 0.3989(6) 0.1806(3) 0.0145(14) Uani 0.9281(11) 1 d P 1
O9 O 0.07838(18) 0.7725(6) 0.2450(3) 0.0125(14) Uani 0.9281(11) 1 d P 1
O10 O 0.13561(18) 0.7701(6) 0.3710(3) 0.0131(14) Uani 0.9281(11) 1 d P 1
O11 O 0.13761(18) 0.5862(6) 0.4585(3) 0.0132(14) Uani 0.9281(11) 1 d P 1
O12 O 0.07763(19) 0.4061(6) 0.4273(3) 0.0145(14) Uani 0.9281(11) 1 d P 1
O13 O 0.07855(17) 0.2228(6) 0.3380(3) 0.0116(13) Uani 0.9281(11) 1 d P 1
O14 O 0.13671(18) 0.2213(6) 0.2741(3) 0.0137(14) Uani 0.9281(11) 1 d P 1
O15 O 0.18642(18) 0.4045(6) 0.2921(3) 0.0132(14) Uani 0.9281(11) 1 d P 1
O16 O 0.18836(18) 0.5905(7) 0.3931(3) 0.0161(15) Uani 0.9281(11) 1 d P 1
O17 O 0.15151(19) 0.8606(7) 0.2508(4) 0.0176(15) Uani 0.9281(11) 1 d P 1
O18 O 0.21018(18) 0.6684(7) 0.2763(3) 0.0176(15) Uani 0.9281(11) 1 d P 1
O19 O 0.1518(2) 0.6575(7) 0.1506(3) 0.0192(16) Uani 0.9281(11) 1 d P 1
O20 O 0.1060(2) 0.4965(6) 0.0542(3) 0.0171(15) Uani 0.9281(11) 1 d P 1
O21 O 0.10345(19) -0.0033(6) 0.3048(4) 0.0176(15) Uani 0.9281(11) 1 d P 1
O22 O 0.1509(2) 0.1280(7) 0.4115(3) 0.0198(16) Uani 0.9281(11) 1 d P 1
O23 O 0.24534(17) 1.0124(6) 0.1312(4) 0.0188(15) Uani 0.9281(11) 1 d P 1
O24 O 0.1984(2) 0.8644(7) 0.1807(4) 0.0222(16) Uani 0.9281(11) 1 d P 1
O25 O 0.1925(2) 0.8819(8) 0.0393(4) 0.0293(19) Uani 0.9281(11) 1 d P 1
O26 O 0.1491(2) 0.3271(7) 0.5100(3) 0.0234(17) Uani 0.9281(11) 1 d P 1
O27 O 0.2482(2) 0.7295(8) 0.1262(5) 0.036(2) Uani 0.9281(11) 1 d P 1
H27 H 0.2675 0.7460 0.1173 0.054 Uiso 0.9281(11) 1 calc PR 1
O28 O 0.2097(3) 0.3108(11) 0.4557(5) 0.045(2) Uani 0.9281(11) 1 d P 1
H28 H 0.2009 0.3678 0.4292 0.067 Uiso 0.9281(11) 1 calc PR 1
N1 N 0.2080(4) 1.3038(15) 0.0426(7) 0.063(4) Uani 0.9281(11) 1 d P 1
H1A H 0.2149 1.2486 0.0155 0.076 Uiso 0.9281(11) 1 calc PR 1
H1B H 0.1940 1.3645 0.0170 0.076 Uiso 0.9281(11) 1 calc PR 1
N2 N 0.2104(5) 1.2991(15) 0.1681(8) 0.072(5) Uani 0.9281(11) 1 d P 1
H2A H 0.1962 1.3305 0.1922 0.087 Uiso 0.9281(11) 1 calc PR 1
H2B H 0.2262 1.2422 0.1933 0.087 Uiso 0.9281(11) 1 calc PR 1
N3 N 0.1497(4) 1.1344(14) 0.0138(8) 0.070(5) Uani 0.9281(11) 1 d PD 1
H3A H 0.1447 1.1885 -0.0210 0.084 Uiso 0.9281(11) 1 calc PR 1
H3B H 0.1619 1.0671 0.0038 0.084 Uiso 0.9281(11) 1 calc PR 1
N4 N 0.1506(5) 1.1356(18) 0.1374(10) 0.099(6) Uani 0.9281(11) 1 d P 1
H4A H 0.1653 1.0898 0.1709 0.119 Uiso 0.9281(11) 1 calc PR 1
H4B H 0.1393 1.1954 0.1553 0.119 Uiso 0.9281(11) 1 calc PR 1
C1 C 0.2305(6) 1.399(2) 0.1494(10) 0.069(5) Uiso 0.9281(11) 1 d P 1
H1C H 0.2527 1.4167 0.1853 0.083 Uiso 0.9281(11) 1 calc PR 1
H1D H 0.2156 1.4762 0.1411 0.083 Uiso 0.9281(11) 1 calc PR 1
C2 C 0.2408(7) 1.363(2) 0.0872(12) 0.083(6) Uiso 0.9281(11) 1 d P 1
H2 H 0.2582 1.2917 0.1014 0.099 Uiso 0.9281(11) 1 calc PR 1
C3 C 0.2607(6) 1.455(2) 0.0576(11) 0.076(6) Uiso 0.9281(11) 1 d P 1
H3C H 0.2651 1.4181 0.0186 0.114 Uiso 0.9281(11) 1 calc PR 1
H3D H 0.2839 1.4753 0.0894 0.114 Uiso 0.9281(11) 1 calc PR 1
H3E H 0.2462 1.5307 0.0456 0.114 Uiso 0.9281(11) 1 calc PR 1
C4 C 0.1231(7) 1.053(2) 0.0962(9) 0.089(7) Uiso 0.9281(11) 1 d PD 1
H4C H 0.1007 1.0573 0.1101 0.107 Uiso 0.9281(11) 1 calc PR 1
H4D H 0.1319 0.9656 0.1018 0.107 Uiso 0.9281(11) 1 calc PR 1
C5 C 0.1143(5) 1.090(2) 0.0242(8) 0.113(9) Uiso 0.9281(11) 1 d PD 1
H5 H 0.1003 1.1689 0.0220 0.136 Uiso 0.9281(11) 1 calc PR 1
C6 C 0.0891(4) 1.0089(13) -0.0280(7) 0.22(3) Uiso 0.9281(11) 1 d PD 1
H6A H 0.0862 1.0461 -0.0711 0.327 Uiso 0.9281(11) 1 calc PR 1
H6B H 0.0654 1.0037 -0.0198 0.327 Uiso 0.9281(11) 1 calc PR 1
H6C H 0.0993 0.9249 -0.0268 0.327 Uiso 0.9281(11) 1 calc PR 1
OW1 O 0.2027(4) 0.1189(13) 0.2706(7) 0.126(7) Uiso 0.9281(11) 1 d PRD 1
HW1A H 0.1783 0.1491 0.2679 0.189 Uiso 0.9281(11) 1 d PRD 1
HW1B H 0.2188 0.1873 0.2920 0.189 Uiso 0.9281(11) 1 d PRD 1
OW2 O 0.0467(4) 0.7382(13) 0.3973(7) 0.088(9) Uiso 0.4641(5) 1 d PR 1
OW3 O 0.0471(4) 0.2622(13) 0.1474(7) 0.106(11) Uiso 0.4641(5) 1 d PR 1
N5 N 0.0000(4) 0.1524(13) 0.2500(7) 0.122(12) Uiso 0.9281(11) 2 d SPRD 1
H5A H -0.0245 0.1600 0.2392 0.182 Uiso 0.4641(5) 1 calc PR 1
H5B H 0.0096 0.2230 0.2383 0.182 Uiso 0.4641(5) 1 calc PR 1
H5C H 0.0090 0.1410 0.2938 0.182 Uiso 0.4641(5) 1 calc PR 1
N6 N 0.0000 -0.154(3) 0.2500 0.141(14) Uiso 0.9281(11) 2 d SPD 1
H6D H -0.0186 -0.1988 0.2565 0.212 Uiso 0.4641(5) 1 calc PR 1
H6E H 0.0175 -0.2063 0.2453 0.212 Uiso 0.4641(5) 1 calc PR 1
H6F H -0.0082 -0.1066 0.2134 0.212 Uiso 0.4641(5) 1 calc PR 1
C7 C 0.0098(10) 0.041(2) 0.215(2) 0.12(2) Uiso 0.4641(5) 1 d PD 1
C8 C 0.0155(13) -0.069(3) 0.3082(18) 0.13(2) Uiso 0.4641(5) 1 d PD 1
Ni15 Ni 0.0000 0.5000 0.5000 0.054(4) Uiso 0.200(9) 2 d SPD 1
N7 N 0.0011(9) 0.493(2) 0.4172(13) 0.091(7) Uiso 0.800(9) 1 d P 1
N8 N 0.0126(8) 0.576(3) 0.4220(12) 0.062(18) Uiso 0.200(9) 1 d PD 1
N9 N -0.02223(17) 0.6707(6) 0.4950(3) 0.13(4) Uiso 0.200(9) 1 d PD 1
A1 Ge 0.07759(17) 0.5984(6) 0.3201(3) 0.00735(18) Uani 0.0422(7) 1 d PR 2
A2 Ge 0.07659(17) 0.4003(6) 0.2205(3) 0.00754(19) Uani 0.0422(7) 1 d PR 2
A3 Ge 0.13548(17) 0.6001(6) 0.2470(3) 0.00858(19) Uani 0.0422(7) 1 d PR 2
A4 Ge 0.13772(17) 0.4003(6) 0.3490(3) 0.00796(19) Uani 0.0422(7) 1 d PR 2
A6 Ge 0.11821(17) 0.8451(6) 0.3097(3) 0.0105(2) Uani 0.0422(7) 1 d PR 2
A7 Ge 0.12017(17) 0.5365(6) 0.4644(3) 0.0104(2) Uani 0.0422(7) 1 d PR 2
A8 Ge 0.11789(17) 0.1525(6) 0.2697(3) 0.0111(2) Uani 0.0422(7) 1 d PR 2
A9 Ge 0.11685(17) 0.4542(6) 0.1154(3) 0.0105(2) Uani 0.0422(7) 1 d PR 2
A10 Ge 0.20762(17) 0.5541(6) 0.3566(3) 0.0113(2) Uani 0.0422(7) 1 d PRD 2
A11 Ge 0.17728(17) 0.7510(6) 0.4454(3) 0.0129(2) Uani 0.0422(7) 1 d PR 2
A13 Ge 0.17315(17) 0.2279(6) 0.1840(3) 0.0172(2) Uani 0.0422(7) 1 d PR 2
AO1 O 0.08115(17) 0.5822(6) 0.2287(3) 0.0106(9) Uani 0.0422(7) 1 d PR 2
AO2 O 0.08204(17) 0.4184(6) 0.3164(3) 0.0106(9) Uani 0.0422(7) 1 d PR 2
AO3 O 0.13258(17) 0.4169(6) 0.2530(3) 0.0118(14) Uani 0.0422(7) 1 d PR 2
AO4 O 0.13403(17) 0.5877(6) 0.3431(3) 0.0111(13) Uani 0.0422(7) 1 d PR 2
AO5 O 0.02728(17) 0.5991(6) 0.2940(3) 0.0136(14) Uani 0.0422(7) 1 d PR 2
AO6 O 0.02635(17) 0.4010(6) 0.1973(3) 0.0136(14) Uani 0.0422(7) 1 d PR 2
AO7 O 0.07923(17) 0.7738(6) 0.3183(3) 0.0126(14) Uani 0.0422(7) 1 d PR 2
AO8 O 0.13247(17) 0.7740(6) 0.2468(3) 0.0145(14) Uani 0.0422(7) 1 d PR 2
AO9 O 0.08001(17) 0.5943(6) 0.4078(3) 0.0125(14) Uani 0.0422(7) 1 d PR 2
AO10 O 0.13628(17) 0.4013(6) 0.4363(3) 0.0131(14) Uani 0.0422(7) 1 d PR 2
AO11 O 0.13802(17) 0.2256(6) 0.3449(3) 0.0132(14) Uani 0.0422(7) 1 d PR 2
AO12 O 0.07740(17) 0.2265(6) 0.2270(3) 0.0145(14) Uani 0.0422(7) 1 d PR 2
AO13 O 0.07727(17) 0.4031(6) 0.1342(3) 0.0116(13) Uani 0.0422(7) 1 d PR 2
AO14 O 0.13482(17) 0.5883(6) 0.1582(3) 0.0137(14) Uani 0.0422(7) 1 d PR 2
AO15 O 0.18605(17) 0.6067(6) 0.2769(3) 0.0132(14) Uani 0.0422(7) 1 d PR 2
AO16 O 0.18784(17) 0.4093(6) 0.3725(3) 0.0161(15) Uani 0.0422(7) 1 d PR 2
AO17 O 0.15355(17) 0.6586(6) 0.4885(3) 0.0176(15) Uani 0.0422(7) 1 d PR 2
AO18 O 0.21119(17) 0.6665(6) 0.4220(3) 0.0176(15) Uani 0.0422(7) 1 d PR 2
AO19 O 0.15268(17) 0.8560(6) 0.3853(3) 0.0192(16) Uani 0.0422(7) 1 d PR 2
AO20 O 0.10592(17) 1.0011(6) 0.2819(3) 0.0171(15) Uani 0.0422(7) 1 d PR 2
AO21 O 0.10133(17) 0.4948(6) 0.0319(3) 0.0176(15) Uani 0.0422(7) 1 d PR 2
AO22 O 0.14885(17) 0.3311(6) 0.1212(3) 0.0198(16) Uani 0.0422(7) 1 d PR 2
AO24 O 0.20031(17) 0.8472(6) 0.5125(3) 0.0222(16) Uani 0.0422(7) 1 d PRD 2
AO26 O 0.14807(17) 0.1341(6) 0.2207(3) 0.0234(17) Uani 0.0422(7) 1 d PR 2
AO28 O 0.20878(17) 0.3057(6) 0.2425(3) 0.045(2) Uani 0.0422(7) 1 d PR 2
AO23 O 0.2528(5) 0.506(3) 0.365(4) 0.0188(15) Uani 0.0422(7) 1 d PD 2
AO25 O 0.1842(6) 0.891(2) 0.6335(15) 0.0293(19) Uani 0.0422(7) 1 d PD 2
AO27 O 0.2395(9) 0.283(2) 0.1282(13) 0.036(2) Uani 0.0422(7) 1 d PD 2
A5 Ge 0.0000 0.471(4) 0.2500 0.0112(3) Uani 0.0422(7) 2 d SP 2
A12 Ge 0.22020(17) 0.8653(7) 0.5970(3) 0.0152(2) Uani 0.0422(7) 1 d PD 2
B1 Ge 0.07616(17) 0.3972(7) 0.2585(3) 0.00735(18) Uani 0.0296(7) 1 d PR 3
B2 Ge 0.07640(17) 0.5940(7) 0.3584(3) 0.00754(19) Uani 0.0296(7) 1 d PR 3
B3 Ge 0.13630(17) 0.3977(7) 0.3891(3) 0.00858(19) Uani 0.0296(7) 1 d PR 3
B4 Ge 0.13532(17) 0.5987(7) 0.2884(3) 0.00796(19) Uani 0.0296(7) 1 d PR 3
B6 Ge 0.11865(17) 0.1526(7) 0.3088(3) 0.0105(2) Uani 0.0296(7) 1 d PR 3
B7 Ge 0.11571(17) 0.4629(7) 0.1544(3) 0.0104(2) Uani 0.0296(7) 1 d PR 3
B8 Ge 0.11583(17) 0.8445(7) 0.3493(3) 0.0111(2) Uani 0.0296(7) 1 d PR 3
B9 Ge 0.11967(17) 0.5411(7) 0.5040(3) 0.0105(2) Uani 0.0296(7) 1 d PR 3
B10 Ge 0.20655(17) 0.4488(7) 0.3491(3) 0.0113(2) Uani 0.0296(7) 1 d PRD 3
B11 Ge 0.17489(17) 0.2512(7) 0.2295(3) 0.0129(2) Uani 0.0296(7) 1 d PR 3
B13 Ge 0.17395(17) 0.7711(7) 0.4900(3) 0.0172(2) Uani 0.0296(7) 1 d PRD 3
BO1 O 0.08171(17) 0.4125(7) 0.3545(3) 0.0106(9) Uani 0.0296(7) 1 d PR 3
BO2 O 0.07987(17) 0.5773(7) 0.2668(3) 0.0106(9) Uani 0.0296(7) 1 d PR 3
BO3 O 0.13234(17) 0.5808(7) 0.3804(3) 0.0118(14) Uani 0.0296(7) 1 d PR 3
BO4 O 0.13264(17) 0.4111(7) 0.2906(3) 0.0111(13) Uani 0.0296(7) 1 d PR 3
BO5 O 0.02590(17) 0.3935(7) 0.2357(3) 0.0136(14) Uani 0.0296(7) 1 d PRD 3
BO6 O 0.02613(17) 0.5904(7) 0.3326(3) 0.0136(14) Uani 0.0296(7) 1 d PRD 3
BO7 O 0.07872(17) 0.2218(7) 0.2620(3) 0.0126(14) Uani 0.0296(7) 1 d PR 3
BO8 O 0.13411(17) 0.2236(7) 0.3863(3) 0.0145(14) Uani 0.0296(7) 1 d PR 3
BO9 O 0.07665(17) 0.4024(7) 0.1724(3) 0.0125(14) Uani 0.0296(7) 1 d PR 3
BO10 O 0.13195(17) 0.5986(7) 0.1988(3) 0.0131(14) Uani 0.0296(7) 1 d PR 3
BO11 O 0.13486(17) 0.7733(7) 0.2929(3) 0.0132(14) Uani 0.0296(7) 1 d PR 3
BO12 O 0.07622(17) 0.7679(7) 0.3527(3) 0.0145(14) Uani 0.0296(7) 1 d PR 3
BO13 O 0.07901(17) 0.5904(7) 0.4463(3) 0.0116(13) Uani 0.0296(7) 1 d PR 3
BO14 O 0.13754(17) 0.4084(7) 0.4782(3) 0.0137(14) Uani 0.0296(7) 1 d PR 3
BO15 O 0.18678(17) 0.3941(7) 0.4085(3) 0.0132(14) Uani 0.0296(7) 1 d PR 3
BO16 O 0.18551(17) 0.5927(7) 0.3137(3) 0.0161(15) Uani 0.0296(7) 1 d PR 3
BO17 O 0.14950(17) 0.3429(7) 0.1628(3) 0.0176(15) Uani 0.0296(7) 1 d PR 3
BO18 O 0.20927(17) 0.3373(7) 0.2864(3) 0.0176(15) Uani 0.0296(7) 1 d PR 3
BO19 O 0.15187(17) 0.1443(7) 0.2661(3) 0.0192(16) Uani 0.0296(7) 1 d PR 3
BO20 O 0.10761(17) -0.0045(7) 0.3247(3) 0.0171(15) Uani 0.0296(7) 1 d PR 3
BO21 O 0.10604(17) 0.4988(7) 0.5732(3) 0.0176(15) Uani 0.0296(7) 1 d PR 3
BO22 O 0.15139(17) 0.6664(7) 0.5297(3) 0.0198(16) Uani 0.0296(7) 1 d PR 3
BO24 O 0.19619(17) 0.1556(7) 0.1835(3) 0.0222(16) Uani 0.0296(7) 1 d PR 3
BO26 O 0.14716(17) 0.8644(7) 0.4274(3) 0.0234(17) Uani 0.0296(7) 1 d PR 3
BO28 O 0.20908(17) 0.7001(7) 0.4646(3) 0.045(2) Uani 0.0296(7) 1 d PR 3
BO23 O 0.2519(5) 0.487(2) 0.3445(13) 0.0188(15) Uani 0.0296(7) 1 d PD 3
BO25 O 0.1975(14) 0.884(3) 0.5508(15) 0.0293(19) Uani 0.0296(7) 1 d PD 3
BO27 O 0.2696(5) 0.187(9) 0.183(3) 0.036(2) Uani 0.0296(7) 1 d P 3
B5 Ge 0.0000 0.5295(15) 0.2500 0.0112(3) Uani 0.0296(7) 2 d SPD 3
B12 Ge 0.2258(5) 0.867(2) 0.6337(9) 0.0152(2) Uani 0.0296(7) 1 d PD 3

loop_
_atom_site_aniso_label
_atom_site_aniso_U_11
_atom_site_aniso_U_22
_atom_site_aniso_U_33
_atom_site_aniso_U_23
_atom_site_aniso_U_13
_atom_site_aniso_U_12
Ge1 0.0078(4) 0.0079(4) 0.0061(4) 0.0005(3) 0.0017(3) 0.0004(3)
Ge2 0.0088(4) 0.0072(4) 0.0063(4) 0.0012(3) 0.0017(3) 0.0008(3)
Ge3 0.0099(4) 0.0080(4) 0.0081(4) 0.0005(3) 0.0031(3) 0.0014(3)
Ge4 0.0094(4) 0.0084(4) 0.0058(4) 0.0000(3) 0.0017(3) 0.0000(3)
Ge5 0.0083(5) 0.0057(7) 0.0184(6) 0.000 0.0016(5) 0.000
Ge6 0.0147(4) 0.0112(4) 0.0060(4) 0.0006(3) 0.0036(3) -0.0001(4)
Ge7 0.0140(4) 0.0076(4) 0.0102(4) 0.0001(3) 0.0046(3) -0.0004(3)
Ge8 0.0174(5) 0.0106(4) 0.0053(4) 0.0009(3) 0.0035(3) 0.0018(4)
Ge9 0.0147(4) 0.0074(4) 0.0087(4) 0.0003(3) 0.0024(3) 0.0011(3)
Ge10 0.0088(4) 0.0133(4) 0.0114(4) 0.0002(4) 0.0023(4) 0.0014(3)
GA10 0.0088(4) 0.0133(4) 0.0114(4) 0.0002(4) 0.0023(4) 0.0014(3)
Ge11 0.0127(4) 0.0145(4) 0.0117(4) 0.0004(3) 0.0039(3) -0.0009(3)
Ge12 0.0158(4) 0.0167(4) 0.0125(4) 0.0007(4) 0.0031(4) -0.0040(4)
Ge13 0.0196(5) 0.0183(5) 0.0124(4) -0.0023(4) 0.0026(4) 0.0030(4)
Ni14 0.0571(12) 0.0423(10) 0.0786(15) -0.0056(11) 0.0162(11) 0.0096(9)
O1 0.0049(18) 0.0104(19) 0.015(2) 0.0029(16) 0.0009(16) 0.0009(16)
O2 0.0049(18) 0.0104(19) 0.015(2) 0.0029(16) 0.0009(16) 0.0009(16)
O3 0.008(3) 0.010(3) 0.017(3) -0.003(2) 0.004(2) 0.001(2)
O4 0.014(3) 0.012(3) 0.010(3) 0.007(2) 0.008(2) 0.003(2)
O5 0.006(3) 0.020(3) 0.014(3) 0.003(2) 0.001(2) 0.001(2)
O6 0.008(3) 0.015(3) 0.017(3) 0.008(2) 0.003(2) 0.001(2)
O7 0.009(3) 0.015(3) 0.011(3) 0.001(2) -0.002(2) 0.002(2)
O8 0.021(3) 0.016(3) 0.009(3) -0.003(2) 0.007(3) -0.001(3)
O9 0.016(3) 0.006(3) 0.014(3) 0.000(2) 0.000(2) -0.002(2)
O10 0.020(3) 0.007(3) 0.011(3) -0.001(2) 0.001(2) -0.001(2)
O11 0.015(3) 0.018(3) 0.007(3) -0.003(2) 0.003(2) -0.003(3)
O12 0.019(3) 0.016(3) 0.008(3) -0.001(2) 0.004(2) -0.003(3)
O13 0.010(3) 0.007(3) 0.018(3) -0.001(2) 0.004(2) 0.000(2)
O14 0.018(3) 0.012(3) 0.012(3) 0.001(2) 0.007(2) 0.002(2)
O15 0.014(3) 0.012(3) 0.016(3) 0.001(2) 0.009(2) -0.001(2)
O16 0.011(3) 0.024(3) 0.015(3) 0.001(3) 0.006(2) -0.004(3)
O17 0.014(3) 0.015(3) 0.026(3) 0.001(3) 0.010(3) 0.002(3)
O18 0.008(3) 0.022(3) 0.023(3) 0.003(3) 0.003(3) 0.001(3)
O19 0.021(4) 0.026(4) 0.009(3) 0.000(3) 0.003(3) -0.009(3)
O20 0.027(4) 0.014(3) 0.010(3) -0.007(2) 0.005(3) -0.008(3)
O21 0.021(3) 0.009(3) 0.022(3) -0.001(2) 0.007(3) 0.002(2)
O22 0.027(4) 0.015(3) 0.014(3) -0.002(3) 0.000(3) 0.005(3)
O23 0.009(3) 0.019(3) 0.024(3) 0.002(3) -0.002(3) -0.004(3)
O24 0.019(3) 0.023(4) 0.030(4) -0.001(3) 0.015(3) -0.006(3)
O25 0.040(4) 0.029(4) 0.012(3) 0.000(3) -0.003(3) -0.019(3)
O26 0.031(4) 0.023(4) 0.014(3) 0.002(3) 0.004(3) 0.016(3)
O27 0.033(4) 0.026(4) 0.052(5) 0.005(4) 0.018(4) 0.006(3)
O28 0.039(5) 0.061(6) 0.036(5) -0.003(4) 0.015(4) -0.019(5)
N1 0.067(9) 0.057(9) 0.053(8) 0.006(7) -0.001(7) 0.008(7)
N2 0.088(10) 0.057(9) 0.088(10) -0.019(8) 0.051(9) 0.013(8)
N3 0.068(9) 0.046(8) 0.090(11) 0.031(7) 0.013(8) 0.008(7)
N4 0.096(12) 0.089(12) 0.131(14) -0.071(11) 0.062(11) -0.022(10)
A1 0.0078(4) 0.0079(4) 0.0061(4) 0.0005(3) 0.0017(3) 0.0004(3)
A2 0.0088(4) 0.0072(4) 0.0063(4) 0.0012(3) 0.0017(3) 0.0008(3)
A3 0.0099(4) 0.0080(4) 0.0081(4) 0.0005(3) 0.0031(3) 0.0014(3)
A4 0.0094(4) 0.0084(4) 0.0058(4) 0.0000(3) 0.0017(3) 0.0000(3)
A6 0.0147(4) 0.0112(4) 0.0060(4) 0.0006(3) 0.0036(3) -0.0001(4)
A7 0.0140(4) 0.0076(4) 0.0102(4) 0.0001(3) 0.0046(3) -0.0004(3)
A8 0.0174(5) 0.0106(4) 0.0053(4) 0.0009(3) 0.0035(3) 0.0018(4)
A9 0.0147(4) 0.0074(4) 0.0087(4) 0.0003(3) 0.0024(3) 0.0011(3)
A10 0.0088(4) 0.0133(4) 0.0114(4) 0.0002(4) 0.0023(4) 0.0014(3)
A11 0.0127(4) 0.0145(4) 0.0117(4) 0.0004(3) 0.0039(3) -0.0009(3)
A13 0.0196(5) 0.0183(5) 0.0124(4) -0.0023(4) 0.0026(4) 0.0030(4)
AO1 0.0049(18) 0.0104(19) 0.015(2) 0.0029(16) 0.0009(16) 0.0009(16)
AO2 0.0049(18) 0.0104(19) 0.015(2) 0.0029(16) 0.0009(16) 0.0009(16)
AO3 0.008(3) 0.010(3) 0.017(3) -0.003(2) 0.004(2) 0.001(2)
AO4 0.014(3) 0.012(3) 0.010(3) 0.007(2) 0.008(2) 0.003(2)
AO5 0.006(3) 0.020(3) 0.014(3) 0.003(2) 0.001(2) 0.001(2)
AO6 0.008(3) 0.015(3) 0.017(3) 0.008(2) 0.003(2) 0.001(2)
AO7 0.009(3) 0.015(3) 0.011(3) 0.001(2) -0.002(2) 0.002(2)
AO8 0.021(3) 0.016(3) 0.009(3) -0.003(2) 0.007(3) -0.001(3)
AO9 0.016(3) 0.006(3) 0.014(3) 0.000(2) 0.000(2) -0.002(2)
AO10 0.020(3) 0.007(3) 0.011(3) -0.001(2) 0.001(2) -0.001(2)
AO11 0.015(3) 0.018(3) 0.007(3) -0.003(2) 0.003(2) -0.003(3)
AO12 0.019(3) 0.016(3) 0.008(3) -0.001(2) 0.004(2) -0.003(3)
AO13 0.010(3) 0.007(3) 0.018(3) -0.001(2) 0.004(2) 0.000(2)
AO14 0.018(3) 0.012(3) 0.012(3) 0.001(2) 0.007(2) 0.002(2)
AO15 0.014(3) 0.012(3) 0.016(3) 0.001(2) 0.009(2) -0.001(2)
AO16 0.011(3) 0.024(3) 0.015(3) 0.001(3) 0.006(2) -0.004(3)
AO17 0.014(3) 0.015(3) 0.026(3) 0.001(3) 0.010(3) 0.002(3)
AO18 0.008(3) 0.022(3) 0.023(3) 0.003(3) 0.003(3) 0.001(3)
AO19 0.021(4) 0.026(4) 0.009(3) 0.000(3) 0.003(3) -0.009(3)
AO20 0.027(4) 0.014(3) 0.010(3) -0.007(2) 0.005(3) -0.008(3)
AO21 0.021(3) 0.009(3) 0.022(3) -0.001(2) 0.007(3) 0.002(2)
AO22 0.027(4) 0.015(3) 0.014(3) -0.002(3) 0.000(3) 0.005(3)
AO24 0.019(3) 0.023(4) 0.030(4) -0.001(3) 0.015(3) -0.006(3)
AO26 0.031(4) 0.023(4) 0.014(3) 0.002(3) 0.004(3) 0.016(3)
AO28 0.039(5) 0.061(6) 0.036(5) -0.003(4) 0.015(4) -0.019(5)
AO23 0.009(3) 0.019(3) 0.024(3) 0.002(3) -0.002(3) -0.004(3)
AO25 0.040(4) 0.029(4) 0.012(3) 0.000(3) -0.003(3) -0.019(3)
AO27 0.033(4) 0.026(4) 0.052(5) 0.005(4) 0.018(4) 0.006(3)
A5 0.0083(5) 0.0057(7) 0.0184(6) 0.000 0.0016(5) 0.000
A12 0.0158(4) 0.0167(4) 0.0125(4) 0.0007(4) 0.0031(4) -0.0040(4)
B1 0.0078(4) 0.0079(4) 0.0061(4) 0.0005(3) 0.0017(3) 0.0004(3)
B2 0.0088(4) 0.0072(4) 0.0063(4) 0.0012(3) 0.0017(3) 0.0008(3)
B3 0.0099(4) 0.0080(4) 0.0081(4) 0.0005(3) 0.0031(3) 0.0014(3)
B4 0.0094(4) 0.0084(4) 0.0058(4) 0.0000(3) 0.0017(3) 0.0000(3)
B6 0.0147(4) 0.0112(4) 0.0060(4) 0.0006(3) 0.0036(3) -0.0001(4)
B7 0.0140(4) 0.0076(4) 0.0102(4) 0.0001(3) 0.0046(3) -0.0004(3)
B8 0.0174(5) 0.0106(4) 0.0053(4) 0.0009(3) 0.0035(3) 0.0018(4)
B9 0.0147(4) 0.0074(4) 0.0087(4) 0.0003(3) 0.0024(3) 0.0011(3)
B10 0.0088(4) 0.0133(4) 0.0114(4) 0.0002(4) 0.0023(4) 0.0014(3)
B11 0.0127(4) 0.0145(4) 0.0117(4) 0.0004(3) 0.0039(3) -0.0009(3)
B13 0.0196(5) 0.0183(5) 0.0124(4) -0.0023(4) 0.0026(4) 0.0030(4)
BO1 0.0049(18) 0.0104(19) 0.015(2) 0.0029(16) 0.0009(16) 0.0009(16)
BO2 0.0049(18) 0.0104(19) 0.015(2) 0.0029(16) 0.0009(16) 0.0009(16)
BO3 0.008(3) 0.010(3) 0.017(3) -0.003(2) 0.004(2) 0.001(2)
BO4 0.014(3) 0.012(3) 0.010(3) 0.007(2) 0.008(2) 0.003(2)
BO5 0.006(3) 0.020(3) 0.014(3) 0.003(2) 0.001(2) 0.001(2)
BO6 0.008(3) 0.015(3) 0.017(3) 0.008(2) 0.003(2) 0.001(2)
BO7 0.009(3) 0.015(3) 0.011(3) 0.001(2) -0.002(2) 0.002(2)
BO8 0.021(3) 0.016(3) 0.009(3) -0.003(2) 0.007(3) -0.001(3)
BO9 0.016(3) 0.006(3) 0.014(3) 0.000(2) 0.000(2) -0.002(2)
BO10 0.020(3) 0.007(3) 0.011(3) -0.001(2) 0.001(2) -0.001(2)
BO11 0.015(3) 0.018(3) 0.007(3) -0.003(2) 0.003(2) -0.003(3)
BO12 0.019(3) 0.016(3) 0.008(3) -0.001(2) 0.004(2) -0.003(3)
BO13 0.010(3) 0.007(3) 0.018(3) -0.001(2) 0.004(2) 0.000(2)
BO14 0.018(3) 0.012(3) 0.012(3) 0.001(2) 0.007(2) 0.002(2)
BO15 0.014(3) 0.012(3) 0.016(3) 0.001(2) 0.009(2) -0.001(2)
BO16 0.011(3) 0.024(3) 0.015(3) 0.001(3) 0.006(2) -0.004(3)
BO17 0.014(3) 0.015(3) 0.026(3) 0.001(3) 0.010(3) 0.002(3)
BO18 0.008(3) 0.022(3) 0.023(3) 0.003(3) 0.003(3) 0.001(3)
BO19 0.021(4) 0.026(4) 0.009(3) 0.000(3) 0.003(3) -0.009(3)
BO20 0.027(4) 0.014(3) 0.010(3) -0.007(2) 0.005(3) -0.008(3)
BO21 0.021(3) 0.009(3) 0.022(3) -0.001(2) 0.007(3) 0.002(2)
BO22 0.027(4) 0.015(3) 0.014(3) -0.002(3) 0.000(3) 0.005(3)
BO24 0.019(3) 0.023(4) 0.030(4) -0.001(3) 0.015(3) -0.006(3)
BO26 0.031(4) 0.023(4) 0.014(3) 0.002(3) 0.004(3) 0.016(3)
BO28 0.039(5) 0.061(6) 0.036(5) -0.003(4) 0.015(4) -0.019(5)
BO23 0.009(3) 0.019(3) 0.024(3) 0.002(3) -0.002(3) -0.004(3)
BO25 0.040(4) 0.029(4) 0.012(3) 0.000(3) -0.003(3) -0.019(3)
BO27 0.033(4) 0.026(4) 0.052(5) 0.005(4) 0.018(4) 0.006(3)
B5 0.0083(5) 0.0057(7) 0.0184(6) 0.000 0.0016(5) 0.000
B12 0.0158(4) 0.0167(4) 0.0125(4) 0.0007(4) 0.0031(4) -0.0040(4)

loop_
_atom_type_symbol
_atom_type_description
_atom_type_scat_dispersion_real
_atom_type_scat_dispersion_imag
_atom_type_scat_source
C C 0.0033 0.0016 'International Tables Vol C Tables 4.2.6.8 and 6.1.1.4'
H H 0.0000 0.0000 'International Tables Vol C Tables 4.2.6.8 and 6.1.1.4'
N N 0.0061 0.0033 'International Tables Vol C Tables 4.2.6.8 and 6.1.1.4'
O O 0.0106 0.0060 'International Tables Vol C Tables 4.2.6.8 and 6.1.1.4'
Ni Ni 0.3393 1.1124 'International Tables Vol C Tables 4.2.6.8 and 6.1.1.4'
Ge Ge 0.1547 1.8001 'International Tables Vol C Tables 4.2.6.8 and 6.1.1.4'

loop_
_geom_angle_atom_site_label_1
_geom_angle_atom_site_label_2
_geom_angle_atom_site_label_3
_geom_angle
_geom_angle_site_symmetry_1
_geom_angle_site_symmetry_3
O5 Ge1 O9 92.0(3) . .
O5 Ge1 O7 91.7(3) . .
O9 Ge1 O7 93.2(3) . .
O5 Ge1 O2 95.8(3) . .
O9 Ge1 O2 93.2(3) . .
O7 Ge1 O2 170.0(3) . .
O5 Ge1 O1 95.1(3) . .
O9 Ge1 O1 170.5(3) . .
O7 Ge1 O1 92.9(3) . .
O2 Ge1 O1 79.9(3) . .
O5 Ge1 O3 174.4(3) . .
O9 Ge1 O3 92.9(3) . .
O7 Ge1 O3 90.8(3) . .
O2 Ge1 O3 81.2(3) . .
O1 Ge1 O3 79.8(3) . .
O5 Ge1 Ge2 89.3(2) . .
O9 Ge1 Ge2 133.5(2) . .
O7 Ge1 Ge2 133.2(2) . .
O2 Ge1 Ge2 40.58(19) . .
O1 Ge1 Ge2 40.55(19) . .
O3 Ge1 Ge2 85.35(19) . .
O6 Ge2 O13 92.0(3) . .
O6 Ge2 O12 90.8(3) . .
O13 Ge2 O12 93.9(3) . .
O6 Ge2 O1 95.4(3) . .
O13 Ge2 O1 93.3(3) . .
O12 Ge2 O1 170.3(3) . .
O6 Ge2 O2 95.8(3) . .
O13 Ge2 O2 170.7(3) . .
O12 Ge2 O2 91.2(3) . .
O1 Ge2 O2 80.8(3) . .
O6 Ge2 O4 173.9(3) . .
O13 Ge2 O4 91.9(3) . .
O12 Ge2 O4 93.7(3) . .
O1 Ge2 O4 79.7(3) . .
O2 Ge2 O4 80.0(3) . .
O6 Ge2 Ge1 89.4(2) . .
O13 Ge2 Ge1 134.3(2) . .
O12 Ge2 Ge1 131.8(2) . .
O1 Ge2 Ge1 41.13(19) . .
O2 Ge2 Ge1 40.94(19) . .
O4 Ge2 Ge1 84.50(17) . .
O14 Ge3 O15 92.6(3) . .
O14 Ge3 O8 93.7(3) . .
O15 Ge3 O8 90.7(3) . .
O14 Ge3 O4 92.1(3) . .
O15 Ge3 O4 96.8(3) . .
O8 Ge3 O4 170.3(3) . .
O14 Ge3 O1 96.0(3) . .
O15 Ge3 O1 170.9(3) . .
O8 Ge3 O1 91.6(3) . .
O4 Ge3 O1 80.1(3) . .
O14 Ge3 O3 173.7(3) . .
O15 Ge3 O3 90.6(3) . .
O8 Ge3 O3 91.8(3) . .
O4 Ge3 O3 82.0(3) . .
O1 Ge3 O3 80.6(3) . .
O11 Ge4 O10 92.7(3) . .
O11 Ge4 O16 92.8(3) . .
O10 Ge4 O16 93.4(3) . .
O11 Ge4 O4 92.1(3) . .
O10 Ge4 O4 171.2(3) . .
O16 Ge4 O4 93.7(3) . .
O11 Ge4 O2 94.6(3) . .
O10 Ge4 O2 92.6(3) . .
O16 Ge4 O2 170.3(3) . .
O4 Ge4 O2 79.7(3) . .
O11 Ge4 O3 172.2(3) . .
O10 Ge4 O3 93.6(3) . .
O16 Ge4 O3 91.4(3) . .
O4 Ge4 O3 81.0(3) . .
O2 Ge4 O3 80.6(3) . .
O5 Ge5 O5 107.2(4) 2 .
O5 Ge5 O6 112.4(3) 2 2
O5 Ge5 O6 108.6(3) . 2
O5 Ge5 O6 108.6(3) 2 .
O5 Ge5 O6 112.4(3) . .
O6 Ge5 O6 107.6(4) 2 .
O7 Ge6 O8 111.6(3) . .
O7 Ge6 O19 112.1(3) . .
O8 Ge6 O19 114.7(3) . .
O7 Ge6 O20 106.4(3) . .
O8 Ge6 O20 104.3(3) . .
O19 Ge6 O20 106.9(3) . .
O21 Ge7 O10 110.0(3) 1_565 .
O21 Ge7 O9 102.4(3) 1_565 .
O10 Ge7 O9 112.7(3) . .
O21 Ge7 O17 106.5(3) 1_565 .
O10 Ge7 O17 113.2(3) . .
O9 Ge7 O17 111.3(3) . .
O20 Ge8 O12 105.9(3) 6_566 .
O20 Ge8 O11 105.5(3) 6_566 .
O12 Ge8 O11 112.4(3) . .
O20 Ge8 O26 107.0(3) 6_566 .
O12 Ge8 O26 111.8(3) . .
O11 Ge8 O26 113.5(4) . .
O13 Ge9 O21 102.8(3) . .
O13 Ge9 O14 111.8(3) . .
O21 Ge9 O14 108.4(3) . .
O13 Ge9 O22 112.6(3) . .
O21 Ge9 O22 106.2(3) . .
O14 Ge9 O22 114.2(3) . .
GA10 Ge10 O15 74.0(7) . .
GA10 Ge10 O16 60.3(8) . .
O15 Ge10 O16 110.8(3) . .
GA10 Ge10 O23 76.6(7) . 4_545
O15 Ge10 O23 109.1(3) . 4_545
O16 Ge10 O23 107.3(3) . 4_545
GA10 Ge10 O18 170.7(8) . .
O15 Ge10 O18 115.2(3) . .
O16 Ge10 O18 112.7(3) . .
O23 Ge10 O18 100.9(3) 4_545 .
Ge10 GA10 O16 66.9(8) . .
Ge10 GA10 O15 58.5(6) . .
O16 GA10 O15 104.9(9) . .
Ge10 GA10 O23 57.3(7) . 4_545
O16 GA10 O23 99.5(10) . 4_545
O15 GA10 O23 91.0(8) . 4_545
Ge10 GA10 Ge12 87.0(8) . 4_545
O16 GA10 Ge12 135.6(10) . 4_545
O15 GA10 Ge12 89.1(7) . 4_545
O23 GA10 Ge12 37.3(4) 4_545 4_545
O19 Ge11 O17 118.7(3) . .
O19 Ge11 O24 104.4(3) . .
O17 Ge11 O24 96.8(3) . .
O19 Ge11 O18 113.1(3) . .
O17 Ge11 O18 113.9(3) . .
O24 Ge11 O18 107.3(3) . .
O27 Ge12 O25 110.2(4) . .
O27 Ge12 O23 117.6(4) . .
O25 Ge12 O23 102.0(3) . .
O27 Ge12 O24 109.5(4) . .
O25 Ge12 O24 112.8(4) . .
O23 Ge12 O24 104.7(4) . .
O27 Ge12 GA10 75.0(5) . 4
O25 Ge12 GA10 106.0(5) . 4
O23 Ge12 GA10 44.8(4) . 4
O24 Ge12 GA10 135.6(4) . 4
O26 Ge13 O28 111.7(5) . .
O26 Ge13 O22 117.8(4) . .
O28 Ge13 O22 112.2(4) . .
O26 Ge13 O25 102.5(4) . 6_566
O28 Ge13 O25 111.0(5) . 6_566
O22 Ge13 O25 100.5(3) . 6_566
N1 Ni14 N3 94.2(6) . .
N1 Ni14 N4 177.7(8) . .
N3 Ni14 N4 86.1(7) . .
N1 Ni14 N2 86.8(7) . .
N3 Ni14 N2 179.0(7) . .
N4 Ni14 N2 93.0(8) . .
Ge2 O1 Ge1 98.3(3) . .
Ge2 O1 Ge3 100.4(3) . .
Ge1 O1 Ge3 100.8(3) . .
Ge2 O2 Ge1 98.5(3) . .
Ge2 O2 Ge4 100.4(3) . .
Ge1 O2 Ge4 100.2(3) . .
Ge3 O3 Ge4 96.5(3) . .
Ge3 O3 Ge1 97.7(3) . .
Ge4 O3 Ge1 96.6(3) . .
Ge3 O4 Ge4 99.1(3) . .
Ge3 O4 Ge2 98.3(3) . .
Ge4 O4 Ge2 98.6(3) . .
Ge5 O5 Ge1 124.4(3) . .
Ge5 O6 Ge2 124.4(4) . .
Ge6 O7 Ge1 117.4(3) . .
Ge6 O8 Ge3 116.8(4) . .
Ge7 O9 Ge1 117.7(3) . .
Ge7 O10 Ge4 117.1(3) . .
Ge8 O11 Ge4 118.6(3) . .
Ge8 O12 Ge2 117.5(4) . .
Ge9 O13 Ge2 118.5(4) . .
Ge9 O14 Ge3 117.7(4) . .
Ge10 O15 Ge3 117.9(4) . .
Ge10 O15 GA10 47.6(6) . .
Ge3 O15 GA10 110.6(6) . .
GA10 O16 Ge10 52.8(7) . .
GA10 O16 Ge4 116.6(7) . .
Ge10 O16 Ge4 117.0(3) . .
Ge11 O17 Ge7 133.6(4) . .
Ge11 O18 Ge10 131.9(4) . .
Ge11 O19 Ge6 135.6(4) . .
Ge8 O20 Ge6 135.9(4) 6_565 .
Ge7 O21 Ge9 143.2(4) 1_545 .
Ge13 O22 Ge9 135.3(4) . .
Ge12 O23 Ge10 128.7(4) . 4
Ge12 O23 GA10 97.9(6) . 4
Ge10 O23 GA10 46.1(5) 4 4
Ge11 O24 Ge12 137.4(5) . .
Ge12 O25 Ge13 132.5(5) . 6_565
Ge13 O26 Ge8 137.7(4) . .
C2 N1 Ni14 111.7(13) . .
C1 N2 Ni14 109.6(13) . .
C5 N3 Ni14 111.9(12) . .
C4 N4 Ni14 113.0(15) . .
N2 C1 C2 109.9(18) . .
N1 C2 C3 116.9(19) . .
N1 C2 C1 106.2(19) . .
C3 C2 C1 119(2) . .
N4 C4 C5 111.1(19) . .
N3 C5 C6 118.9(16) . .
N3 C5 C4 106.4(16) . .
C6 C5 C4 120.0(17) . .
N5 C7 C8 123(3) . 2
N5 C7 C7 51.8(17) . 2
C8 C7 C7 84(3) 2 2
C7 C8 N6 98(3) 2 .
N7 Ni15 N7 180.000(3) 5_566 .
N7 Ni15 N9 83.3(8) 5_566 .
N7 Ni15 N9 96.7(8) . .
N7 Ni15 N9 96.7(8) 5_566 5_566
N7 Ni15 N9 83.3(8) . 5_566
N9 Ni15 N9 180.000(1) . 5_566
N7 Ni15 N8 29.0(12) 5_566 5_566
N7 Ni15 N8 151.0(12) . 5_566
N9 Ni15 N8 102.0(7) . 5_566
N9 Ni15 N8 78.0(7) 5_566 5_566
N7 Ni15 N8 151.0(12) 5_566 .
N7 Ni15 N8 29.0(12) . .
N9 Ni15 N8 78.0(7) . .
N9 Ni15 N8 102.0(7) 5_566 .
N8 Ni15 N8 180.000(3) 5_566 .
N8 N7 Ni15 90(2) . .
N7 N8 Ni15 61.1(18) . .
AO9 A1 AO5 92.8 . .
AO9 A1 AO7 93.0 . .
AO5 A1 AO7 91.6 . .
AO9 A1 AO2 92.3 . .
AO5 A1 AO2 95.1 . .
AO7 A1 AO2 171.2 . .
AO9 A1 AO1 170.9 . .
AO5 A1 AO1 93.8 . .
AO7 A1 AO1 93.0 . .
AO2 A1 AO1 80.9 . .
AO9 A1 AO4 90.9 . .
AO5 A1 AO4 175.3 . .
AO7 A1 AO4 91.2 . .
AO2 A1 AO4 81.8 . .
AO1 A1 AO4 82.3 . .
AO9 A1 A2 133.6 . .
AO5 A1 A2 89.5 . .
AO7 A1 A2 133.2 . .
AO2 A1 A2 41.5 . .
AO1 A1 A2 40.3 . .
AO4 A1 A2 85.8 . .
AO13 A2 AO6 92.7 . .
AO13 A2 AO12 94.9 . .
AO6 A2 AO12 91.0 . .
AO13 A2 AO1 92.7 . .
AO6 A2 AO1 94.6 . .
AO12 A2 AO1 170.4 . .
AO13 A2 AO2 170.8 . .
AO6 A2 AO2 93.8 . .
AO12 A2 AO2 91.4 . .
AO1 A2 AO2 80.4 . .
AO13 A2 AO3 91.1 . .
AO6 A2 AO3 173.6 . .
AO12 A2 AO3 93.8 . .
AO1 A2 AO3 80.1 . .
AO2 A2 AO3 81.8 . .
AO13 A2 A1 134.1 . .
AO6 A2 A1 89.2 . .
AO12 A2 A1 131.0 . .
AO1 A2 A1 41.5 . .
AO2 A2 A1 39.7 . .
AO3 A2 A1 84.4 . .
AO8 A3 AO15 91.2 . .
AO8 A3 AO14 94.7 . .
AO15 A3 AO14 93.2 . .
AO8 A3 AO3 171.4 . .
AO15 A3 AO3 95.1 . .
AO14 A3 AO3 90.8 . .
AO8 A3 AO1 91.9 . .
AO15 A3 AO1 171.0 . .
AO14 A3 AO1 94.9 . .
AO3 A3 AO1 81.0 . .
AO8 A3 AO4 92.7 . .
AO15 A3 AO4 89.3 . .
AO14 A3 AO4 172.2 . .
AO3 A3 AO4 81.6 . .
AO1 A3 AO4 82.2 . .
AO16 A4 AO11 92.5 . .
AO16 A4 AO10 93.3 . .
AO11 A4 AO10 93.1 . .
AO16 A4 AO4 90.9 . .
AO11 A4 AO4 173.7 . .
AO10 A4 AO4 92.0 . .
AO16 A4 AO3 93.5 . .
AO11 A4 AO3 92.3 . .
AO10 A4 AO3 171.1 . .
AO4 A4 AO3 82.2 . .
AO16 A4 AO2 170.8 . .
AO11 A4 AO2 95.6 . .
AO10 A4 AO2 90.5 . .
AO4 A4 AO2 80.7 . .
AO3 A4 AO2 82.0 . .
AO7 A6 AO8 111.1 . .
AO7 A6 AO19 112.0 . .
AO8 A6 AO19 113.9 . .
AO7 A6 AO20 106.8 . .
AO8 A6 AO20 105.1 . .
AO19 A6 AO20 107.3 . .
AO10 A7 AO9 112.2 . .
AO10 A7 AO17 113.7 . .
AO9 A7 AO17 110.6 . .
AO10 A7 AO21 112.5(4) . 6_566
AO9 A7 AO21 97.79(13) . 6_566
AO17 A7 AO21 108.8(3) . 6_566
AO20 A8 AO12 105.4 1_545 .
AO20 A8 AO11 110.3 1_545 .
AO12 A8 AO11 111.6 . .
AO20 A8 AO26 103.5 1_545 .
AO12 A8 AO26 112.2 . .
AO11 A8 AO26 113.3 . .
AO14 A9 AO21 107.3 . .
AO14 A9 AO13 112.0 . .
AO21 A9 AO13 104.0 . .
AO14 A9 AO22 114.3 . .
AO21 A9 AO22 106.1 . .
AO13 A9 AO22 112.3 . .
AO15 A10 AO23 111(3) . .
AO15 A10 AO16 110.5 . .
AO23 A10 AO16 101.1(17) . .
AO15 A10 AO18 116.3 . .
AO23 A10 AO18 105.2(17) . .
AO16 A10 AO18 111.4 . .
AO15 A10 A12 112.8(2) . 7_566
AO23 A10 A12 37.8(7) . 7_566
AO16 A10 A12 128.9(2) . 7_566
AO18 A10 A12 71.2(2) . 7_566
AO19 A11 AO17 118.9 . .
AO19 A11 AO18 113.8 . .
AO17 A11 AO18 113.2 . .
AO19 A11 AO24 105.0 . .
AO17 A11 AO24 96.7 . .
AO18 A11 AO24 106.6 . .
AO26 A13 AO28 111.8 . .
AO26 A13 AO22 117.4 . .
AO28 A13 AO22 111.9 . .
AO26 A13 AO25 97.0(8) . 6_565
AO28 A13 AO25 119.1(8) . 6_565
AO22 A13 AO25 98.6(11) . 6_565
A2 AO1 A1 98.2 . .
A2 AO1 A3 99.9 . .
A1 AO1 A3 99.2 . .
A1 AO2 A2 98.8 . .
A1 AO2 A4 100.1 . .
A2 AO2 A4 97.4 . .
A3 AO3 A4 99.4 . .
A3 AO3 A2 97.8 . .
A4 AO3 A2 96.9 . .
A4 AO4 A3 96.0 . .
A4 AO4 A1 96.8 . .
A3 AO4 A1 95.0 . .
A5 AO5 A1 123.5(7) . .
A2 AO6 A5 123.0(4) . .
A6 AO7 A1 118.4 . .
A6 AO8 A3 117.5 . .
A7 AO9 A1 118.5 . .
A7 AO10 A4 117.5 . .
A8 AO11 A4 118.7 . .
A8 AO12 A2 118.8 . .
A9 AO13 A2 119.4 . .
A9 AO14 A3 118.2 . .
A10 AO15 A3 118.3 . .
A10 AO16 A4 117.3 . .
A11 AO17 A7 133.5 . .
A11 AO18 A10 130.9 . .
A11 AO19 A6 136.5 . .
A8 AO20 A6 150.4 1_565 .
A9 AO21 A7 131.21(19) . 6_565
A13 AO22 A9 135.4 . .
A12 AO24 A11 149.3(3) . .
A13 AO26 A8 138.2 . .
A10 AO23 A12 104.5(12) . 7_566
A13 AO25 A12 119.8(12) 6_566 .
AO5 A5 AO5 82.1(19) . 2
AO5 A5 AO6 108.9(7) . 2
AO5 A5 AO6 106.2(7) 2 2
AO5 A5 AO6 106.2(7) . .
AO5 A5 AO6 108.9(7) 2 .
AO6 A5 AO6 133(3) 2 .
AO24 A12 AO23 126(3) . 7_566
AO24 A12 AO27 107.2(10) . 6_566
AO23 A12 AO27 113(2) 7_566 6_566
AO24 A12 AO25 107.5(11) . .
AO23 A12 AO25 96(2) 7_566 .
AO27 A12 AO25 105.3(11) 6_566 .
AO24 A12 A10 119.4(4) . 7_566
AO23 A12 A10 37.7(7) 7_566 7_566
AO27 A12 A10 82.9(13) 6_566 7_566
AO25 A12 A10 127.6(11) . 7_566
BO9 B1 BO5 92.8 . .
BO9 B1 BO7 93.0 . .
BO5 B1 BO7 91.6 . .
BO9 B1 BO2 92.3 . .
BO5 B1 BO2 95.1 . .
BO7 B1 BO2 171.2 . .
BO9 B1 BO1 170.9 . .
BO5 B1 BO1 93.8 . .
BO7 B1 BO1 93.0 . .
BO2 B1 BO1 80.9 . .
BO9 B1 BO4 90.9 . .
BO5 B1 BO4 175.3 . .
BO7 B1 BO4 91.2 . .
BO2 B1 BO4 81.8 . .
BO1 B1 BO4 82.3 . .
BO9 B1 B2 133.6 . .
BO5 B1 B2 89.5 . .
BO7 B1 B2 133.2 . .
BO2 B1 B2 41.5 . .
BO1 B1 B2 40.3 . .
BO4 B1 B2 85.8 . .
BO13 B2 BO6 92.7 . .
BO13 B2 BO12 94.9 . .
BO6 B2 BO12 91.0 . .
BO13 B2 BO1 92.7 . .
BO6 B2 BO1 94.6 . .
BO12 B2 BO1 170.4 . .
BO13 B2 BO2 170.8 . .
BO6 B2 BO2 93.8 . .
BO12 B2 BO2 91.4 . .
BO1 B2 BO2 80.4 . .
BO13 B2 BO3 91.1 . .
BO6 B2 BO3 173.6 . .
BO12 B2 BO3 93.8 . .
BO1 B2 BO3 80.1 . .
BO2 B2 BO3 81.8 . .
BO13 B2 B1 134.1 . .
BO6 B2 B1 89.2 . .
BO12 B2 B1 131.0 . .
BO1 B2 B1 41.5 . .
BO2 B2 B1 39.7 . .
BO3 B2 B1 84.4 . .
BO8 B3 BO15 91.2 . .
BO8 B3 BO14 94.7 . .
BO15 B3 BO14 93.2 . .
BO8 B3 BO3 171.4 . .
BO15 B3 BO3 95.1 . .
BO14 B3 BO3 90.8 . .
BO8 B3 BO1 91.9 . .
BO15 B3 BO1 171.0 . .
BO14 B3 BO1 94.9 . .
BO3 B3 BO1 81.0 . .
BO8 B3 BO4 92.7 . .
BO15 B3 BO4 89.3 . .
BO14 B3 BO4 172.2 . .
BO3 B3 BO4 81.6 . .
BO1 B3 BO4 82.2 . .
BO16 B4 BO11 92.5 . .
BO16 B4 BO10 93.3 . .
BO11 B4 BO10 93.1 . .
BO16 B4 BO4 90.8 . .
BO11 B4 BO4 173.7 . .
BO10 B4 BO4 92.0 . .
BO16 B4 BO3 93.5 . .
BO11 B4 BO3 92.3 . .
BO10 B4 BO3 171.1 . .
BO4 B4 BO3 82.2 . .
BO16 B4 BO2 170.8 . .
BO11 B4 BO2 95.6 . .
BO10 B4 BO2 90.5 . .
BO4 B4 BO2 80.7 . .
BO3 B4 BO2 82.0 . .
BO7 B6 BO8 111.1 . .
BO7 B6 BO19 112.0 . .
BO8 B6 BO19 113.9 . .
BO7 B6 BO20 106.8 . .
BO8 B6 BO20 105.1 . .
BO19 B6 BO20 107.3 . .
BO21 B7 BO10 106.8(5) 6_565 .
BO21 B7 BO9 110.74(15) 6_565 .
BO10 B7 BO9 112.2 . .
BO21 B7 BO17 102.1(3) 6_565 .
BO10 B7 BO17 113.8 . .
BO9 B7 BO17 110.6 . .
BO20 B8 BO12 111.7 1_565 .
BO20 B8 BO11 106.1 1_565 .
BO12 B8 BO11 111.6 . .
BO20 B8 BO26 101.2 1_565 .
BO12 B8 BO26 112.5 . .
BO11 B8 BO26 113.2 . .
BO14 B9 BO21 107.3 . .
BO14 B9 BO13 112.0 . .
BO21 B9 BO13 104.1 . .
BO14 B9 BO22 114.3 . .
BO21 B9 BO22 106.1 . .
BO13 B9 BO22 112.3 . .
BO15 B10 BO16 110.5 . .
BO15 B10 BO18 116.3 . .
BO16 B10 BO18 111.4 . .
BO15 B10 BO23 137.2(9) . .
BO16 B10 BO23 96.3(8) . .
BO18 B10 BO23 81.2(8) . .
BO19 B11 BO17 118.9 . .
BO19 B11 BO24 104.2 . .
BO17 B11 BO24 96.3 . .
BO19 B11 BO18 113.8 . .
BO17 B11 BO18 113.2 . .
BO24 B11 BO18 107.8 . .
BO26 B13 BO28 110.2 . .
BO26 B13 BO22 117.6 . .
BO28 B13 BO22 113.6 . .
BO26 B13 BO25 103.4(11) . .
BO28 B13 BO25 104(2) . .
BO22 B13 BO25 106.8(17) . .
B2 BO1 B1 98.2 . .
B2 BO1 B3 99.9 . .
B1 BO1 B3 99.2 . .
B1 BO2 B2 98.8 . .
B1 BO2 B4 100.1 . .
B2 BO2 B4 97.4 . .
B3 BO3 B4 99.4 . .
B3 BO3 B2 97.8 . .
B4 BO3 B2 96.9 . .
B4 BO4 B3 96.0 . .
B4 BO4 B1 96.8 . .
B3 BO4 B1 95.0 . .
B5 BO5 B1 121.0(3) . .
B2 BO6 B5 121.1(2) . .
B6 BO7 B1 118.4 . .
B6 BO8 B3 117.5 . .
B7 BO9 B1 118.5 . .
B7 BO10 B4 117.5 . .
B8 BO11 B4 118.7 . .
B8 BO12 B2 118.8 . .
B9 BO13 B2 119.4 . .
B9 BO14 B3 118.2 . .
B10 BO15 B3 118.3 . .
B10 BO16 B4 117.3 . .
B11 BO17 B7 133.5 . .
B11 BO18 B10 130.9 . .
B11 BO19 B6 136.5 . .
B8 BO20 B6 156.5 1_545 .
B7 BO21 B9 139.1(3) 6_566 .
B13 BO22 B9 135.3 . .
B11 BO24 B12 152.0(7) . 6_565
B13 BO26 B8 138.2 . .
B12 BO23 B10 125.4(15) 7_566 .
B12 BO25 B13 132(2) . .
BO5 B5 BO5 75.5(8) 2 .
BO5 B5 BO6 106.7(3) 2 .
BO5 B5 BO6 105.1(4) . .
BO5 B5 BO6 105.1(4) 2 2
BO5 B5 BO6 106.7(3) . 2
BO6 B5 BO6 139.4(9) . 2
BO24 B12 BO23 107.6(12) 6_566 7_566
BO24 B12 BO25 107(2) 6_566 .
BO23 B12 BO25 106.0(13) 7_566 .
BO24 B12 BO27 105.2(14) 6_566 6_566
BO23 B12 BO27 80(3) 7_566 6_566
BO25 B12 BO27 144(3) . 6_566

loop_
_geom_bond_atom_site_label_1
_geom_bond_atom_site_label_2
_geom_bond_distance
_geom_bond_site_symmetry_2
Ge1 O5 1.825(6) .
Ge1 O9 1.834(6) .
Ge1 O7 1.844(7) .
Ge1 O2 1.945(6) .
Ge1 O1 1.952(6) .
Ge1 O3 2.019(6) .
Ge1 Ge2 2.9357(12) .
Ge2 O6 1.823(6) .
Ge2 O13 1.837(6) .
Ge2 O12 1.844(6) .
Ge2 O1 1.929(7) .
Ge2 O2 1.931(6) .
Ge2 O4 1.996(6) .
Ge3 O14 1.823(7) .
Ge3 O15 1.825(6) .
Ge3 O8 1.847(6) .
Ge3 O4 1.952(6) .
Ge3 O1 1.957(6) .
Ge3 O3 1.981(6) .
Ge4 O11 1.823(6) .
Ge4 O10 1.836(6) .
Ge4 O16 1.852(7) .
Ge4 O4 1.963(6) .
Ge4 O2 1.976(6) .
Ge4 O3 2.011(7) .
Ge5 O5 1.742(7) 2
Ge5 O5 1.742(7) .
Ge5 O6 1.744(6) 2
Ge5 O6 1.744(6) .
Ge6 O7 1.720(7) .
Ge6 O8 1.721(7) .
Ge6 O19 1.744(7) .
Ge6 O20 1.759(6) .
Ge7 O21 1.733(6) 1_565
Ge7 O10 1.737(6) .
Ge7 O9 1.739(6) .
Ge7 O17 1.753(7) .
Ge8 O20 1.729(7) 6_566
Ge8 O12 1.730(6) .
Ge8 O11 1.731(7) .
Ge8 O26 1.748(7) .
Ge9 O13 1.734(6) .
Ge9 O21 1.739(6) .
Ge9 O14 1.750(7) .
Ge9 O22 1.754(7) .
Ge10 GA10 1.507(19) .
Ge10 O15 1.740(6) .
Ge10 O16 1.741(7) .
Ge10 O23 1.759(6) 4_545
Ge10 O18 1.764(7) .
GA10 O16 1.64(2) .
GA10 O15 1.962(19) .
GA10 O23 2.03(2) 4_545
GA10 Ge12 2.859(19) 4_545
Ge11 O19 1.737(7) .
Ge11 O17 1.744(7) .
Ge11 O24 1.745(7) .
Ge11 O18 1.751(7) .
Ge12 O27 1.727(8) .
Ge12 O25 1.743(7) .
Ge12 O23 1.748(7) .
Ge12 O24 1.756(8) .
Ge12 GA10 2.859(19) 4
Ge13 O26 1.706(8) .
Ge13 O28 1.727(9) .
Ge13 O22 1.741(7) .
Ge13 O25 1.755(7) 6_566
Ni14 N1 1.882(17) .
Ni14 N3 1.886(17) .
Ni14 N4 1.90(2) .
Ni14 N2 1.913(17) .
O20 Ge8 1.729(7) 6_565
O21 Ge7 1.733(6) 1_545
O23 Ge10 1.759(6) 4
O23 GA10 2.03(2) 4
O25 Ge13 1.755(7) 6_565
N1 C2 1.46(3) .
N2 C1 1.42(3) .
N3 C5 1.491(16) .
N4 C4 1.44(3) .
C1 C2 1.51(3) .
C2 C3 1.47(3) .
C4 C5 1.501(17) .
C5 C6 1.492(16) .
N5 C7 1.486(19) .
N6 C8 1.487(19) .
C7 C8 1.49(2) 2
C7 C7 1.84(8) 2
C8 C7 1.49(2) 2
Ni15 N7 1.75(3) 5_566
Ni15 N7 1.75(3) .
Ni15 N9 1.967(6) .
Ni15 N9 1.967(6) 5_566
Ni15 N8 1.998(18) 5_566
Ni15 N8 1.998(18) .
N7 N8 0.97(4) .
A1 AO9 1.8133 .
A1 AO5 1.8207 .
A1 AO7 1.8419 .
A1 AO2 1.8988 .
A1 AO1 1.9678 .
A1 AO4 2.0500 .
A1 A2 2.9381 .
A2 AO13 1.8170 .
A2 AO6 1.8196 .
A2 AO12 1.8274 .
A2 AO1 1.9184 .
A2 AO2 1.9692 .
A2 AO3 2.0348 .
A3 AO8 1.8271 .
A3 AO15 1.8329 .
A3 AO14 1.8586 .
A3 AO3 1.9309 .
A3 AO1 1.9862 .
A3 AO4 2.0352 .
A4 AO16 1.8173 .
A4 AO11 1.8340 .
A4 AO10 1.8465 .
A4 AO4 1.9715 .
A4 AO3 1.9735 .
A4 AO2 2.0254 .
A6 AO7 1.7072 .
A6 AO8 1.7292 .
A6 AO19 1.7414 .
A6 AO20 1.7544 .
A7 AO10 1.7137 .
A7 AO9 1.7445 .
A7 AO17 1.7660 .
A7 AO21 1.787(2) 6_566
A8 AO20 1.6902 1_545
A8 AO12 1.7191 .
A8 AO11 1.7216 .
A8 AO26 1.7510 .
A9 AO14 1.7015 .
A9 AO21 1.7321 .
A9 AO13 1.7384 .
A9 AO22 1.7489 .
A10 AO15 1.7253 .
A10 AO23 1.740(18) .
A10 AO16 1.7665 .
A10 AO18 1.7833 .
A10 A12 2.752(8) 7_566
A11 AO19 1.7293 .
A11 AO17 1.7395 .
A11 AO18 1.7418 .
A11 AO24 1.7453 .
A13 AO26 1.6974 .
A13 AO28 1.7407 .
A13 AO22 1.7474 .
A13 AO25 1.764(18) 6_565
AO5 A5 1.78(3) .
AO6 A5 1.840(19) .
AO20 A8 1.6902 1_565
AO21 A7 1.787(2) 6_565
AO24 A12 1.723(9) .
AO23 A12 1.740(19) 7_566
AO25 A13 1.764(18) 6_566
AO25 A12 1.764(17) .
AO27 A12 1.762(16) 6_565
A5 AO5 1.78(3) 2
A5 AO6 1.840(19) 2
A12 AO23 1.740(19) 7_566
A12 AO27 1.762(16) 6_566
A12 A10 2.752(8) 7_566
B1 BO9 1.8134 .
B1 BO5 1.8207 .
B1 BO7 1.8420 .
B1 BO2 1.8988 .
B1 BO1 1.9677 .
B1 BO4 2.0500 .
B1 B2 2.9380 .
B2 BO13 1.8170 .
B2 BO6 1.8195 .
B2 BO12 1.8274 .
B2 BO1 1.9184 .
B2 BO2 1.9692 .
B2 BO3 2.0347 .
B3 BO8 1.8272 .
B3 BO15 1.8329 .
B3 BO14 1.8585 .
B3 BO3 1.9309 .
B3 BO1 1.9862 .
B3 BO4 2.0352 .
B4 BO16 1.8173 .
B4 BO11 1.8340 .
B4 BO10 1.8464 .
B4 BO4 1.9715 .
B4 BO3 1.9735 .
B4 BO2 2.0253 .
B6 BO7 1.7072 .
B6 BO8 1.7292 .
B6 BO19 1.7414 .
B6 BO20 1.7545 .
B7 BO21 1.684(3) 6_565
B7 BO10 1.7136 .
B7 BO9 1.7445 .
B7 BO17 1.7659 .
B8 BO20 1.6665 1_565
B8 BO12 1.7191 .
B8 BO11 1.7215 .
B8 BO26 1.7348 .
B9 BO14 1.7015 .
B9 BO21 1.7321 .
B9 BO13 1.7384 .
B9 BO22 1.7551 .
B10 BO15 1.7252 .
B10 BO16 1.7665 .
B10 BO18 1.7833 .
B10 BO23 1.789(15) .
B11 BO19 1.7294 .
B11 BO17 1.7395 .
B11 BO24 1.7413 .
B11 BO18 1.7418 .
B13 BO26 1.7132 .
B13 BO28 1.7343 .
B13 BO22 1.7428 .
B13 BO25 1.779(17) .
BO5 B5 1.803(12) .
BO6 B5 1.843(7) .
BO20 B8 1.6665 1_545
BO21 B7 1.684(3) 6_566
BO24 B12 1.751(16) 6_565
BO23 B12 1.751(17) 7_566
BO25 B12 1.768(19) .
BO27 B12 1.773(19) 6_565
B5 BO5 1.803(12) 2
B5 BO6 1.843(7) 2
B12 BO24 1.751(16) 6_566
B12 BO23 1.751(18) 7_566
B12 BO27 1.77(2) 6_566
